data_4329287
loop_
_publ_author_name
'Guddekoppa S. Ananthnag'
'Seema Kuntavalli'
'Joel T. Mague'
'Maravanji S. Balakrishna'

_publ_section_title
;
 Resorcinol Based Acyclic Dimeric and Cyclic Di- and Tetrameric
 Cyclodiphosphazanes: Synthesis, Structural Studies, and Transition Metal
 Complexes
;
_journal_name_full 'Inorganic Chemistry'
_journal_page_first 5919
_journal_page_last 5930
_journal_paper_doi 10.1021/ic300541n
_journal_volume 51
_journal_year 2012
_chemical_formula_moiety 'C30 H60 Br Cu N6 O2 P4'
_chemical_formula_sum 'C30 H60 Br Cu N6 O2 P4'
_chemical_formula_weight 804.17
_chemical_name_systematic
; 
 ? 
;
_space_group_IT_number 14
_symmetry_cell_setting monoclinic
_symmetry_space_group_name_Hall '-P 2yn'
_symmetry_space_group_name_H-M 'P 1 21/n 1'
_atom_sites_solution_hydrogens geom
_atom_sites_solution_primary Patterson
_atom_sites_solution_secondary difmap
_audit_creation_method SHELXL-97
_cell_angle_alpha 90.00
_cell_angle_beta 90.645(1)
_cell_angle_gamma 90.00
_cell_formula_units_Z 4
_cell_length_a 10.8133(10)
_cell_length_b 26.476(2)
_cell_length_c 16.7607(15)
_cell_measurement_reflns_used 1954
_cell_measurement_temperature 100(2)
_cell_measurement_theta_max 24.23
_cell_measurement_theta_min 2.23
_cell_volume 4798.2(7)
_computing_cell_refinement 'Bruker SAINT (Bruker-AXS 2009a)'
_computing_data_collection 'Bruker APEX2 (Bruker-AXS, 2009)'
_computing_data_reduction 'Bruker SAINT (Bruker-AXS 2009a)'
_computing_molecular_graphics 'Bruker SHELXTL(Bruker-AXS 2008)'
_computing_publication_material 'Bruker SHELXTL(Bruker-AXS 2008)'
_computing_structure_refinement 'SHELXL (Sheldrick, 2008)'
_computing_structure_solution 'SHELXS (Sheldrick, 2008)'
_diffrn_ambient_temperature 100(2)
_diffrn_measured_fraction_theta_full 0.995
_diffrn_measured_fraction_theta_max 0.995
_diffrn_measurement_device_type 'Bruker Smart APEX CCD'
_diffrn_measurement_method '\f and \w scans'
_diffrn_radiation_monochromator graphite
_diffrn_radiation_source 'fine-focus sealed tube'
_diffrn_radiation_type MoK\a
_diffrn_radiation_wavelength 0.71073
_diffrn_reflns_av_R_equivalents 0.0585
_diffrn_reflns_av_sigmaI/netI 0.0426
_diffrn_reflns_limit_h_max 13
_diffrn_reflns_limit_h_min -13
_diffrn_reflns_limit_k_max 34
_diffrn_reflns_limit_k_min 0
_diffrn_reflns_limit_l_max 21
_diffrn_reflns_limit_l_min 0
_diffrn_reflns_number 78026
_diffrn_reflns_theta_full 27.18
_diffrn_reflns_theta_max 27.18
_diffrn_reflns_theta_min 1.44
_exptl_absorpt_coefficient_mu 1.449
_exptl_absorpt_correction_T_max 0.8855
_exptl_absorpt_correction_T_min 0.7667
_exptl_absorpt_correction_type multi-scan
_exptl_absorpt_process_details 'SADABS (Sheldrick, 2008a)'
_exptl_crystal_colour colourless
_exptl_crystal_density_diffrn 1.113
_exptl_crystal_description Block
_exptl_crystal_F_000 1688
_exptl_crystal_size_max 0.18
_exptl_crystal_size_mid 0.12
_exptl_crystal_size_min 0.09
_platon_squeeze_details
;
Two regions of electron density appearing to be partially occupied
by significantly disordered lattice dichloromethane molecules on
the basis of trial models were removed with the SQUEEZE option of
PLATON (Spek, 2009) after the trial models preoved unsuccessful.
disordered 
;
_refine_diff_density_max 0.553
_refine_diff_density_min -0.366
_refine_diff_density_rms 0.070
_refine_ls_extinction_method none
_refine_ls_goodness_of_fit_ref 1.031
_refine_ls_hydrogen_treatment constr
_refine_ls_matrix_type full
_refine_ls_number_parameters 422
_refine_ls_number_reflns 10620
_refine_ls_number_restraints 30
_refine_ls_restrained_S_all 1.050
_refine_ls_R_factor_all 0.0633
_refine_ls_R_factor_gt 0.0434
_refine_ls_shift/su_max 0.001
_refine_ls_shift/su_mean 0.000
_refine_ls_structure_factor_coef Fsqd
_refine_ls_weighting_details 'calc w=1/[\s^2^(Fo^2^)+(0.0561P)^2^+2.3630P] where P=(Fo^2^+2Fc^2^)/3'
_refine_ls_weighting_scheme calc
_refine_ls_wR_factor_gt 0.1091
_refine_ls_wR_factor_ref 0.1153
_reflns_number_gt 7713
_reflns_number_total 10620
_reflns_threshold_expression >2sigma(I)
_cod_data_source_file ic300541n_si_002_6.cif
_cod_data_source_block msb447_0m
_cod_original_cell_volume 4798.3(8)
_cod_database_code 4329287

loop_
_symmetry_equiv_pos_as_xyz
'x, y, z'
'-x+1/2, y+1/2, -z+1/2'
'-x, -y, -z'
'x-1/2, -y-1/2, z-1/2'

loop_
_atom_site_label
_atom_site_type_symbol
_atom_site_fract_x
_atom_site_fract_y
_atom_site_fract_z
_atom_site_U_iso_or_equiv
_atom_site_adp_type
_atom_site_occupancy
_atom_site_symmetry_multiplicity
_atom_site_calc_flag
_atom_site_refinement_flags
_atom_site_disorder_assembly
_atom_site_disorder_group
Br1 Br 0.26246(3) 0.910955(12) 0.91557(2) 0.03989(10) Uani 1 1 d . . .
Cu1 Cu 0.43820(3) 0.861633(13) 0.89120(2) 0.02930(10) Uani 1 1 d . . .
P1 P 0.58125(8) 0.89366(3) 0.80957(4) 0.02941(18) Uani 1 1 d . . .
P2 P 0.60653(8) 0.96820(3) 0.71181(5) 0.0378(2) Uani 1 1 d . . .
P3 P 0.96989(7) 0.71607(3) 0.44205(4) 0.02988(18) Uani 1 1 d . . .
P4 P 0.83919(8) 0.76381(3) 0.54402(4) 0.03124(18) Uani 1 1 d . . .
O1 O 0.69549(18) 0.85181(7) 0.81305(11) 0.0293(4) Uani 1 1 d . . .
O2 O 0.9003(2) 0.82055(7) 0.56389(11) 0.0341(5) Uani 1 1 d . . .
N1 N 0.6496(2) 0.95031(9) 0.80844(14) 0.0347(6) Uani 1 1 d . . .
N2 N 0.5511(2) 0.90563(9) 0.71302(14) 0.0326(6) Uani 1 1 d . . .
N3 N 0.7359(3) 0.96531(10) 0.66026(16) 0.0425(7) Uani 1 1 d . . .
H3N H 0.7910 0.9395 0.6758 0.051 Uiso 1 1 d R . .
N4 N 0.8598(2) 0.76286(9) 0.44382(14) 0.0319(6) Uani 1 1 d . . .
N5 N 0.9642(3) 0.72478(9) 0.54301(14) 0.0356(6) Uani 1 1 d . . .
N6 N 1.0997(2) 0.73680(10) 0.40434(16) 0.0370(6) Uani 1 1 d . A .
H6N H 1.1449 0.7122 0.3772 0.044 Uiso 1 1 d R . .
C1 C 0.6690(3) 0.98597(12) 0.8767(2) 0.0442(9) Uani 1 1 d . . .
C2 C 0.7101(4) 0.95571(15) 0.9494(2) 0.0637(12) Uani 1 1 d . . .
H2A H 0.7278 0.9788 0.9938 0.096 Uiso 1 1 calc R . .
H2B H 0.7849 0.9365 0.9367 0.096 Uiso 1 1 calc R . .
H2C H 0.6442 0.9323 0.9646 0.096 Uiso 1 1 calc R . .
C3 C 0.7696(4) 1.02344(15) 0.8534(3) 0.0636(12) Uani 1 1 d . . .
H3A H 0.7425 1.0424 0.8061 0.095 Uiso 1 1 calc R . .
H3B H 0.8458 1.0051 0.8414 0.095 Uiso 1 1 calc R . .
H3C H 0.7850 1.0469 0.8977 0.095 Uiso 1 1 calc R . .
C4 C 0.5491(4) 1.01394(13) 0.8938(2) 0.0563(11) Uani 1 1 d . . .
H4A H 0.4852 0.9896 0.9088 0.084 Uiso 1 1 calc R . .
H4B H 0.5222 1.0323 0.8459 0.084 Uiso 1 1 calc R . .
H4C H 0.5629 1.0379 0.9376 0.084 Uiso 1 1 calc R . .
C5 C 0.4561(3) 0.88482(13) 0.65920(19) 0.0408(8) Uani 1 1 d . . .
C6 C 0.5079(3) 0.88410(15) 0.57452(19) 0.0488(9) Uani 1 1 d . . .
H6A H 0.5253 0.9187 0.5574 0.073 Uiso 1 1 calc R . .
H6B H 0.4470 0.8688 0.5381 0.073 Uiso 1 1 calc R . .
H6C H 0.5844 0.8643 0.5739 0.073 Uiso 1 1 calc R . .
C7 C 0.3393(3) 0.91726(17) 0.6612(2) 0.0585(10) Uani 1 1 d . . .
H7A H 0.3057 0.9171 0.7153 0.088 Uiso 1 1 calc R . .
H7B H 0.2777 0.9035 0.6238 0.088 Uiso 1 1 calc R . .
H7C H 0.3596 0.9520 0.6459 0.088 Uiso 1 1 calc R . .
C8 C 0.4256(4) 0.83161(14) 0.6862(2) 0.0582(11) Uani 1 1 d . . .
H8A H 0.5019 0.8117 0.6901 0.087 Uiso 1 1 calc R . .
H8B H 0.3691 0.8159 0.6475 0.087 Uiso 1 1 calc R . .
H8C H 0.3862 0.8329 0.7385 0.087 Uiso 1 1 calc R . .
C9 C 0.7798(4) 0.99987(13) 0.5967(2) 0.0477(9) Uani 1 1 d . . .
C10 C 0.8007(5) 0.96814(17) 0.5217(3) 0.0815(15) Uani 1 1 d . . .
H10A H 0.8569 0.9402 0.5344 0.122 Uiso 1 1 calc R . .
H10B H 0.8372 0.9893 0.4802 0.122 Uiso 1 1 calc R . .
H10C H 0.7215 0.9546 0.5025 0.122 Uiso 1 1 calc R . .
C11 C 0.6843(4) 1.04050(15) 0.5790(2) 0.0626(11) Uani 1 1 d . . .
H11A H 0.6083 1.0248 0.5584 0.094 Uiso 1 1 calc R . .
H11B H 0.7168 1.0639 0.5391 0.094 Uiso 1 1 calc R . .
H11C H 0.6661 1.0591 0.6281 0.094 Uiso 1 1 calc R . .
C12 C 0.9011(4) 1.02331(16) 0.6244(3) 0.0672(12) Uani 1 1 d . . .
H12A H 0.8864 1.0450 0.6707 0.101 Uiso 1 1 calc R . .
H12B H 0.9358 1.0436 0.5811 0.101 Uiso 1 1 calc R . .
H12C H 0.9595 0.9965 0.6392 0.101 Uiso 1 1 calc R . .
C13 C 0.7647(3) 0.77570(12) 0.38198(19) 0.0376(7) Uani 1 1 d . . .
C14 C 0.8299(4) 0.78465(16) 0.3033(2) 0.0558(10) Uani 1 1 d . . .
H14A H 0.8838 0.8143 0.3081 0.084 Uiso 1 1 calc R . .
H14B H 0.7682 0.7905 0.2610 0.084 Uiso 1 1 calc R . .
H14C H 0.8798 0.7550 0.2900 0.084 Uiso 1 1 calc R . .
C15 C 0.6714(4) 0.73246(17) 0.3737(3) 0.0662(12) Uani 1 1 d . . .
H15A H 0.6059 0.7421 0.3358 0.099 Uiso 1 1 calc R . .
H15B H 0.6350 0.7254 0.4258 0.099 Uiso 1 1 calc R . .
H15C H 0.7135 0.7022 0.3542 0.099 Uiso 1 1 calc R . .
C16 C 0.6992(4) 0.82327(16) 0.4081(2) 0.0681(13) Uani 1 1 d . . .
H16A H 0.7594 0.8508 0.4134 0.102 Uiso 1 1 calc R . .
H16B H 0.6597 0.8174 0.4596 0.102 Uiso 1 1 calc R . .
H16C H 0.6362 0.8325 0.3682 0.102 Uiso 1 1 calc R . .
C17 C 0.9979(4) 0.68857(13) 0.60831(19) 0.0500(9) Uani 1 1 d . . .
C18 C 0.8902(5) 0.65143(15) 0.6237(3) 0.0764(15) Uani 1 1 d . . .
H18A H 0.9122 0.6291 0.6683 0.115 Uiso 1 1 calc R . .
H18B H 0.8748 0.6311 0.5757 0.115 Uiso 1 1 calc R . .
H18C H 0.8155 0.6705 0.6368 0.115 Uiso 1 1 calc R . .
C19 C 1.0181(4) 0.71898(14) 0.6836(2) 0.0491(9) Uani 1 1 d . . .
H19A H 1.0866 0.7426 0.6758 0.074 Uiso 1 1 calc R . .
H19B H 1.0381 0.6962 0.7279 0.074 Uiso 1 1 calc R . .
H19C H 0.9427 0.7379 0.6958 0.074 Uiso 1 1 calc R . .
C20 C 1.1123(5) 0.6609(2) 0.5856(3) 0.098(2) Uani 1 1 d . . .
H20A H 1.1777 0.6853 0.5733 0.147 Uiso 1 1 calc R . .
H20B H 1.0952 0.6400 0.5385 0.147 Uiso 1 1 calc R . .
H20C H 1.1394 0.6394 0.6300 0.147 Uiso 1 1 calc R . .
C21 C 1.1806(3) 0.78207(13) 0.4143(2) 0.0496(9) Uani 1 1 d D . .
C22 C 1.1035(5) 0.82961(18) 0.3967(4) 0.0625(15) Uani 0.714(4) 1 d PD A 1
H22A H 1.0586 0.8253 0.3460 0.094 Uiso 0.714(4) 1 calc PR A 1
H22B H 1.1584 0.8590 0.3930 0.094 Uiso 0.714(4) 1 calc PR A 1
H22C H 1.0443 0.8349 0.4398 0.094 Uiso 0.714(4) 1 calc PR A 1
C23 C 1.2190(6) 0.7857(3) 0.5051(3) 0.0710(17) Uani 0.714(4) 1 d PD A 1
H23A H 1.1445 0.7862 0.5379 0.107 Uiso 0.714(4) 1 calc PR A 1
H23B H 1.2665 0.8167 0.5143 0.107 Uiso 0.714(4) 1 calc PR A 1
H23C H 1.2698 0.7564 0.5197 0.107 Uiso 0.714(4) 1 calc PR A 1
C24 C 1.2874(5) 0.7759(2) 0.3627(4) 0.075(2) Uani 0.714(4) 1 d PD A 1
H24A H 1.2594 0.7652 0.3095 0.113 Uiso 0.714(4) 1 calc PR A 1
H24B H 1.3429 0.7502 0.3853 0.113 Uiso 0.714(4) 1 calc PR A 1
H24C H 1.3316 0.8081 0.3585 0.113 Uiso 0.714(4) 1 calc PR A 1
C22A C 1.1899(13) 0.8078(5) 0.3250(6) 0.0625(15) Uani 0.286(4) 1 d PD A 2
H22D H 1.1163 0.8285 0.3147 0.094 Uiso 0.286(4) 1 calc PR A 2
H22E H 1.1949 0.7811 0.2847 0.094 Uiso 0.286(4) 1 calc PR A 2
H22F H 1.2639 0.8290 0.3225 0.094 Uiso 0.286(4) 1 calc PR A 2
C23A C 1.1494(13) 0.8232(5) 0.4689(8) 0.0710(17) Uani 0.286(4) 1 d PD A 2
H23D H 1.0597 0.8239 0.4768 0.107 Uiso 0.286(4) 1 calc PR A 2
H23E H 1.1762 0.8554 0.4462 0.107 Uiso 0.286(4) 1 calc PR A 2
H23F H 1.1913 0.8178 0.5204 0.107 Uiso 0.286(4) 1 calc PR A 2
C24A C 1.3178(10) 0.7633(5) 0.4267(9) 0.075(2) Uani 0.286(4) 1 d PD A 2
H24D H 1.3178 0.7312 0.4557 0.113 Uiso 0.286(4) 1 calc PR A 2
H24E H 1.3646 0.7885 0.4574 0.113 Uiso 0.286(4) 1 calc PR A 2
H24F H 1.3564 0.7585 0.3746 0.113 Uiso 0.286(4) 1 calc PR A 2
C25 C 0.8003(3) 0.85594(11) 0.76542(16) 0.0294(6) Uani 1 1 d . . .
C26 C 0.7956(3) 0.83571(10) 0.68911(16) 0.0278(6) Uani 1 1 d . . .
H26 H 0.7227 0.8196 0.6699 0.033 Uiso 1 1 calc R . .
C27 C 0.8991(3) 0.83938(10) 0.64142(17) 0.0295(6) Uani 1 1 d . . .
C28 C 1.0055(3) 0.86213(12) 0.6695(2) 0.0419(8) Uani 1 1 d . . .
H28 H 1.0763 0.8646 0.6366 0.050 Uiso 1 1 calc R . .
C29 C 1.0082(3) 0.88146(14) 0.7466(2) 0.0475(9) Uani 1 1 d . . .
H29 H 1.0816 0.8970 0.7663 0.057 Uiso 1 1 calc R . .
C30 C 0.9058(3) 0.87852(12) 0.79500(19) 0.0376(7) Uani 1 1 d . . .
H30 H 0.9082 0.8918 0.8476 0.045 Uiso 1 1 calc R . .

loop_
_atom_site_aniso_label
_atom_site_aniso_U_11
_atom_site_aniso_U_22
_atom_site_aniso_U_33
_atom_site_aniso_U_23
_atom_site_aniso_U_13
_atom_site_aniso_U_12
Br1 0.04387(19) 0.03500(18) 0.04103(19) -0.00185(14) 0.01053(14) 0.00546(14)
Cu1 0.0396(2) 0.02480(19) 0.02377(18) 0.00196(14) 0.01033(15) -0.00070(15)
P1 0.0419(5) 0.0206(4) 0.0260(4) 0.0008(3) 0.0133(3) -0.0002(3)
P2 0.0503(5) 0.0247(4) 0.0388(5) 0.0072(3) 0.0183(4) 0.0021(4)
P3 0.0401(4) 0.0246(4) 0.0251(4) -0.0040(3) 0.0063(3) 0.0036(3)
P4 0.0428(5) 0.0258(4) 0.0253(4) -0.0023(3) 0.0105(3) 0.0009(3)
O1 0.0403(12) 0.0216(10) 0.0263(10) 0.0004(8) 0.0136(9) 0.0003(8)
O2 0.0472(13) 0.0274(11) 0.0279(10) -0.0066(8) 0.0141(9) -0.0016(9)
N1 0.0551(17) 0.0195(12) 0.0299(13) -0.0027(10) 0.0176(12) -0.0030(11)
N2 0.0432(15) 0.0270(13) 0.0277(13) 0.0052(10) 0.0091(11) -0.0025(11)
N3 0.0565(18) 0.0291(14) 0.0425(16) 0.0147(12) 0.0238(13) 0.0035(13)
N4 0.0418(15) 0.0303(13) 0.0237(12) -0.0032(10) 0.0055(11) 0.0049(11)
N5 0.0538(17) 0.0297(14) 0.0233(13) -0.0029(10) 0.0030(11) 0.0105(12)
N6 0.0405(15) 0.0285(14) 0.0423(15) -0.0142(11) 0.0124(12) -0.0021(11)
C1 0.067(2) 0.0270(16) 0.0395(18) -0.0129(14) 0.0242(17) -0.0089(15)
C2 0.103(3) 0.050(2) 0.039(2) -0.0196(18) 0.011(2) 0.000(2)
C3 0.079(3) 0.049(2) 0.064(3) -0.021(2) 0.028(2) -0.023(2)
C4 0.079(3) 0.0314(19) 0.059(2) -0.0148(17) 0.032(2) -0.0029(18)
C5 0.0449(19) 0.046(2) 0.0314(17) 0.0069(14) 0.0071(14) -0.0066(16)
C6 0.055(2) 0.061(2) 0.0308(18) 0.0059(16) 0.0071(16) -0.0074(18)
C7 0.044(2) 0.078(3) 0.054(2) 0.004(2) 0.0091(18) 0.004(2)
C8 0.085(3) 0.048(2) 0.042(2) 0.0057(17) -0.005(2) -0.030(2)
C9 0.063(2) 0.0381(19) 0.0424(19) 0.0133(15) 0.0209(17) -0.0082(17)
C10 0.121(4) 0.066(3) 0.059(3) 0.010(2) 0.049(3) -0.013(3)
C11 0.076(3) 0.049(2) 0.064(3) 0.028(2) 0.015(2) -0.006(2)
C12 0.066(3) 0.061(3) 0.076(3) 0.024(2) 0.023(2) -0.015(2)
C13 0.048(2) 0.0333(17) 0.0316(16) 0.0011(13) 0.0069(14) 0.0092(14)
C14 0.059(2) 0.076(3) 0.0320(19) 0.0136(18) 0.0080(17) 0.012(2)
C15 0.054(2) 0.067(3) 0.077(3) 0.020(2) -0.020(2) -0.012(2)
C16 0.088(3) 0.065(3) 0.051(2) -0.014(2) -0.012(2) 0.046(2)
C17 0.081(3) 0.0390(19) 0.0297(17) -0.0010(14) -0.0049(17) 0.0206(19)
C18 0.145(5) 0.032(2) 0.052(2) 0.0068(18) -0.025(3) -0.017(2)
C19 0.070(3) 0.045(2) 0.0319(18) 0.0017(15) -0.0075(17) 0.0045(18)
C20 0.144(5) 0.100(4) 0.050(3) 0.011(3) 0.010(3) 0.084(4)
C21 0.053(2) 0.0371(19) 0.059(2) -0.0161(17) 0.0017(18) -0.0120(16)
C22 0.066(4) 0.033(3) 0.088(4) -0.003(3) 0.016(3) -0.019(2)
C23 0.066(4) 0.079(4) 0.068(4) -0.018(3) 0.007(3) -0.030(3)
C24 0.058(4) 0.074(4) 0.095(5) -0.038(4) 0.042(4) -0.031(3)
C22A 0.066(4) 0.033(3) 0.088(4) -0.003(3) 0.016(3) -0.019(2)
C23A 0.066(4) 0.079(4) 0.068(4) -0.018(3) 0.007(3) -0.030(3)
C24A 0.058(4) 0.074(4) 0.095(5) -0.038(4) 0.042(4) -0.031(3)
C25 0.0395(17) 0.0243(15) 0.0245(14) 0.0010(11) 0.0097(12) 0.0054(12)
C26 0.0334(16) 0.0227(14) 0.0273(14) -0.0007(11) 0.0065(12) 0.0007(12)
C27 0.0383(17) 0.0218(14) 0.0285(15) -0.0043(12) 0.0089(13) -0.0003(12)
C28 0.0381(18) 0.0440(19) 0.0438(19) -0.0120(15) 0.0181(15) -0.0069(15)
C29 0.0406(19) 0.051(2) 0.051(2) -0.0159(17) 0.0054(16) -0.0101(16)
C30 0.0430(19) 0.0394(18) 0.0304(16) -0.0099(14) 0.0020(14) -0.0007(14)

loop_
_atom_type_symbol
_atom_type_description
_atom_type_scat_dispersion_real
_atom_type_scat_dispersion_imag
_atom_type_scat_source
C C 0.0033 0.0016 'International Tables Vol C Tables 4.2.6.8 and 6.1.1.4'
H H 0.0000 0.0000 'International Tables Vol C Tables 4.2.6.8 and 6.1.1.4'
N N 0.0061 0.0033 'International Tables Vol C Tables 4.2.6.8 and 6.1.1.4'
O O 0.0106 0.0060 'International Tables Vol C Tables 4.2.6.8 and 6.1.1.4'
P P 0.1023 0.0942 'International Tables Vol C Tables 4.2.6.8 and 6.1.1.4'
Cu Cu 0.3201 1.2651 'International Tables Vol C Tables 4.2.6.8 and 6.1.1.4'
Br Br -0.2901 2.4595 'International Tables Vol C Tables 4.2.6.8 and 6.1.1.4'

loop_
_geom_angle_atom_site_label_1
_geom_angle_atom_site_label_2
_geom_angle_atom_site_label_3
_geom_angle
_geom_angle_site_symmetry_1
_geom_angle_site_symmetry_3
P1 Cu1 P3 118.24(3) . 4_576
P1 Cu1 Br1 117.48(3) . .
P3 Cu1 Br1 124.26(3) 4_576 .
O1 P1 N1 105.67(12) . .
O1 P1 N2 107.24(11) . .
N1 P1 N2 84.30(13) . .
O1 P1 Cu1 104.14(7) . .
N1 P1 Cu1 130.84(9) . .
N2 P1 Cu1 122.14(10) . .
N3 P2 N1 104.69(14) . .
N3 P2 N2 104.61(13) . .
N1 P2 N2 79.71(12) . .
N6 P3 N5 112.12(14) . .
N6 P3 N4 111.17(13) . .
N5 P3 N4 81.55(12) . .
N6 P3 Cu1 106.69(9) . 4_675
N5 P3 Cu1 119.40(9) . 4_675
N4 P3 Cu1 124.25(9) . 4_675
O2 P4 N4 98.88(11) . .
O2 P4 N5 103.59(12) . .
N4 P4 N5 82.41(12) . .
C25 O1 P1 122.39(17) . .
C27 O2 P4 119.97(17) . .
C1 N1 P1 128.0(2) . .
C1 N1 P2 124.9(2) . .
P1 N1 P2 98.08(14) . .
C5 N2 P1 130.5(2) . .
C5 N2 P2 125.6(2) . .
P1 N2 P2 97.26(13) . .
C9 N3 P2 128.7(2) . .
C9 N3 H3N 116.1 . .
P2 N3 H3N 115.1 . .
C13 N4 P4 126.0(2) . .
C13 N4 P3 128.67(19) . .
P4 N4 P3 97.27(13) . .
C17 N5 P4 124.6(2) . .
C17 N5 P3 128.8(2) . .
P4 N5 P3 97.41(13) . .
C21 N6 P3 136.8(2) . .
C21 N6 H6N 107.7 . .
P3 N6 H6N 114.1 . .
N1 C1 C2 108.5(3) . .
N1 C1 C4 109.8(3) . .
C2 C1 C4 110.3(3) . .
N1 C1 C3 108.0(3) . .
C2 C1 C3 110.2(4) . .
C4 C1 C3 110.0(3) . .
C1 C2 H2A 109.5 . .
C1 C2 H2B 109.5 . .
H2A C2 H2B 109.5 . .
C1 C2 H2C 109.5 . .
H2A C2 H2C 109.5 . .
H2B C2 H2C 109.5 . .
C1 C3 H3A 109.5 . .
C1 C3 H3B 109.5 . .
H3A C3 H3B 109.5 . .
C1 C3 H3C 109.5 . .
H3A C3 H3C 109.5 . .
H3B C3 H3C 109.5 . .
C1 C4 H4A 109.5 . .
C1 C4 H4B 109.5 . .
H4A C4 H4B 109.5 . .
C1 C4 H4C 109.5 . .
H4A C4 H4C 109.5 . .
H4B C4 H4C 109.5 . .
N2 C5 C8 108.6(3) . .
N2 C5 C7 110.4(3) . .
C8 C5 C7 109.4(3) . .
N2 C5 C6 108.3(3) . .
C8 C5 C6 110.3(3) . .
C7 C5 C6 109.8(3) . .
C5 C6 H6A 109.5 . .
C5 C6 H6B 109.5 . .
H6A C6 H6B 109.5 . .
C5 C6 H6C 109.5 . .
H6A C6 H6C 109.5 . .
H6B C6 H6C 109.5 . .
C5 C7 H7A 109.5 . .
C5 C7 H7B 109.5 . .
H7A C7 H7B 109.5 . .
C5 C7 H7C 109.5 . .
H7A C7 H7C 109.5 . .
H7B C7 H7C 109.5 . .
C5 C8 H8A 109.5 . .
C5 C8 H8B 109.5 . .
H8A C8 H8B 109.5 . .
C5 C8 H8C 109.5 . .
H8A C8 H8C 109.5 . .
H8B C8 H8C 109.5 . .
N3 C9 C11 110.8(3) . .
N3 C9 C12 108.3(3) . .
C11 C9 C12 110.7(3) . .
N3 C9 C10 107.6(3) . .
C11 C9 C10 109.5(4) . .
C12 C9 C10 109.9(3) . .
C9 C10 H10A 109.5 . .
C9 C10 H10B 109.5 . .
H10A C10 H10B 109.5 . .
C9 C10 H10C 109.5 . .
H10A C10 H10C 109.5 . .
H10B C10 H10C 109.5 . .
C9 C11 H11A 109.5 . .
C9 C11 H11B 109.5 . .
H11A C11 H11B 109.5 . .
C9 C11 H11C 109.5 . .
H11A C11 H11C 109.5 . .
H11B C11 H11C 109.5 . .
C9 C12 H12A 109.5 . .
C9 C12 H12B 109.5 . .
H12A C12 H12B 109.5 . .
C9 C12 H12C 109.5 . .
H12A C12 H12C 109.5 . .
H12B C12 H12C 109.5 . .
N4 C13 C16 108.1(3) . .
N4 C13 C14 108.4(3) . .
C16 C13 C14 110.2(3) . .
N4 C13 C15 109.9(3) . .
C16 C13 C15 109.8(3) . .
C14 C13 C15 110.5(3) . .
C13 C14 H14A 109.5 . .
C13 C14 H14B 109.5 . .
H14A C14 H14B 109.5 . .
C13 C14 H14C 109.5 . .
H14A C14 H14C 109.5 . .
H14B C14 H14C 109.5 . .
C13 C15 H15A 109.5 . .
C13 C15 H15B 109.5 . .
H15A C15 H15B 109.5 . .
C13 C15 H15C 109.5 . .
H15A C15 H15C 109.5 . .
H15B C15 H15C 109.5 . .
C13 C16 H16A 109.5 . .
C13 C16 H16B 109.5 . .
H16A C16 H16B 109.5 . .
C13 C16 H16C 109.5 . .
H16A C16 H16C 109.5 . .
H16B C16 H16C 109.5 . .
C20 C17 N5 108.8(3) . .
C20 C17 C19 111.2(4) . .
N5 C17 C19 107.5(3) . .
C20 C17 C18 111.0(4) . .
N5 C17 C18 110.6(3) . .
C19 C17 C18 107.6(3) . .
C17 C18 H18A 109.5 . .
C17 C18 H18B 109.5 . .
H18A C18 H18B 109.5 . .
C17 C18 H18C 109.5 . .
H18A C18 H18C 109.5 . .
H18B C18 H18C 109.5 . .
C17 C19 H19A 109.5 . .
C17 C19 H19B 109.5 . .
H19A C19 H19B 109.5 . .
C17 C19 H19C 109.5 . .
H19A C19 H19C 109.5 . .
H19B C19 H19C 109.5 . .
C17 C20 H20A 109.5 . .
C17 C20 H20B 109.5 . .
H20A C20 H20B 109.5 . .
C17 C20 H20C 109.5 . .
H20A C20 H20C 109.5 . .
H20B C20 H20C 109.5 . .
C24 C21 N6 108.1(3) . .
C23A C21 N6 121.9(6) . .
C24 C21 C22 114.1(4) . .
N6 C21 C22 108.6(3) . .
C24 C21 C23 112.2(4) . .
N6 C21 C23 107.8(3) . .
C22 C21 C23 105.8(4) . .
C23A C21 C24A 112.1(7) . .
N6 C21 C24A 108.2(6) . .
C23A C21 C22A 106.1(7) . .
N6 C21 C22A 105.7(5) . .
C24A C21 C22A 100.5(6) . .
C21 C22 H22A 109.5 . .
C21 C22 H22B 109.5 . .
H22A C22 H22B 109.5 . .
C21 C22 H22C 109.5 . .
H22A C22 H22C 109.5 . .
H22B C22 H22C 109.5 . .
C21 C23 H23A 109.5 . .
C21 C23 H23B 109.5 . .
H23A C23 H23B 109.5 . .
C21 C23 H23C 109.5 . .
H23A C23 H23C 109.5 . .
H23B C23 H23C 109.5 . .
C21 C24 H24A 109.5 . .
C21 C24 H24B 109.5 . .
H24A C24 H24B 109.5 . .
C21 C24 H24C 109.5 . .
H24A C24 H24C 109.5 . .
H24B C24 H24C 109.5 . .
C21 C22A H22D 109.5 . .
C21 C22A H22E 109.5 . .
H22D C22A H22E 109.5 . .
C21 C22A H22F 109.5 . .
H22D C22A H22F 109.5 . .
H22E C22A H22F 109.5 . .
C21 C23A H23D 109.5 . .
C21 C23A H23E 109.5 . .
H23D C23A H23E 109.5 . .
C21 C23A H23F 109.5 . .
H23D C23A H23F 109.5 . .
H23E C23A H23F 109.5 . .
C21 C24A H24D 109.5 . .
C21 C24A H24E 109.5 . .
H24D C24A H24E 109.5 . .
C21 C24A H24F 109.5 . .
H24D C24A H24F 109.5 . .
H24E C24A H24F 109.5 . .
C30 C25 C26 121.5(3) . .
C30 C25 O1 120.2(3) . .
C26 C25 O1 118.3(3) . .
C27 C26 C25 118.9(3) . .
C27 C26 H26 120.5 . .
C25 C26 H26 120.5 . .
C28 C27 C26 120.7(3) . .
C28 C27 O2 117.3(3) . .
C26 C27 O2 122.0(3) . .
C27 C28 C29 119.2(3) . .
C27 C28 H28 120.4 . .
C29 C28 H28 120.4 . .
C30 C29 C28 121.1(3) . .
C30 C29 H29 119.4 . .
C28 C29 H29 119.4 . .
C25 C30 C29 118.6(3) . .
C25 C30 H30 120.7 . .
C29 C30 H30 120.7 . .

loop_
_geom_bond_atom_site_label_1
_geom_bond_atom_site_label_2
_geom_bond_distance
_geom_bond_site_symmetry_2
Br1 Cu1 2.3454(5) .
Cu1 P1 2.2430(8) .
Cu1 P3 2.2514(8) 4_576
P1 O1 1.660(2) .
P1 N1 1.672(2) .
P1 N2 1.677(3) .
P2 N3 1.654(3) .
P2 N1 1.746(3) .
P2 N2 1.762(3) .
P3 N6 1.640(3) .
P3 N5 1.710(2) .
P3 N4 1.719(3) .
P3 Cu1 2.2515(8) 4_675
P4 O2 1.673(2) .
P4 N4 1.697(2) .
P4 N5 1.702(3) .
O1 C25 1.398(3) .
O2 C27 1.392(3) .
N1 C1 1.496(4) .
N2 C5 1.467(4) .
N3 C9 1.486(4) .
N3 H3N 0.9412 .
N4 C13 1.491(4) .
N5 C17 1.497(4) .
N6 C21 1.493(4) .
N6 H6N 0.9355 .
C1 C2 1.521(5) .
C1 C4 1.523(5) .
C1 C3 1.526(5) .
C2 H2A 0.9800 .
C2 H2B 0.9800 .
C2 H2C 0.9800 .
C3 H3A 0.9800 .
C3 H3B 0.9800 .
C3 H3C 0.9800 .
C4 H4A 0.9800 .
C4 H4B 0.9800 .
C4 H4C 0.9800 .
C5 C8 1.517(5) .
C5 C7 1.528(5) .
C5 C6 1.532(4) .
C6 H6A 0.9800 .
C6 H6B 0.9800 .
C6 H6C 0.9800 .
C7 H7A 0.9800 .
C7 H7B 0.9800 .
C7 H7C 0.9800 .
C8 H8A 0.9800 .
C8 H8B 0.9800 .
C8 H8C 0.9800 .
C9 C11 1.518(5) .
C9 C12 1.519(6) .
C9 C10 1.532(6) .
C10 H10A 0.9800 .
C10 H10B 0.9800 .
C10 H10C 0.9800 .
C11 H11A 0.9800 .
C11 H11B 0.9800 .
C11 H11C 0.9800 .
C12 H12A 0.9800 .
C12 H12B 0.9800 .
C12 H12C 0.9800 .
C13 C16 1.512(5) .
C13 C14 1.522(4) .
C13 C15 1.531(5) .
C14 H14A 0.9800 .
C14 H14B 0.9800 .
C14 H14C 0.9800 .
C15 H15A 0.9800 .
C15 H15B 0.9800 .
C15 H15C 0.9800 .
C16 H16A 0.9800 .
C16 H16B 0.9800 .
C16 H16C 0.9800 .
C17 C20 1.491(6) .
C17 C19 1.510(5) .
C17 C18 1.547(6) .
C18 H18A 0.9800 .
C18 H18B 0.9800 .
C18 H18C 0.9800 .
C19 H19A 0.9800 .
C19 H19B 0.9800 .
C19 H19C 0.9800 .
C20 H20A 0.9800 .
C20 H20B 0.9800 .
C20 H20C 0.9800 .
C21 C24 1.460(6) .
C21 C23A 1.464(10) .
C21 C22 1.537(6) .
C21 C23 1.576(6) .
C21 C24A 1.576(10) .
C21 C22A 1.649(10) .
C22 H22A 0.9800 .
C22 H22B 0.9800 .
C22 H22C 0.9800 .
C23 H23A 0.9800 .
C23 H23B 0.9800 .
C23 H23C 0.9800 .
C24 H24A 0.9800 .
C24 H24B 0.9800 .
C24 H24C 0.9800 .
C22A H22D 0.9800 .
C22A H22E 0.9800 .
C22A H22F 0.9800 .
C23A H23D 0.9800 .
C23A H23E 0.9800 .
C23A H23F 0.9800 .
C24A H24D 0.9800 .
C24A H24E 0.9800 .
C24A H24F 0.9800 .
C25 C30 1.375(4) .
C25 C26 1.387(4) .
C26 C27 1.386(4) .
C26 H26 0.9500 .
C27 C28 1.377(4) .
C28 C29 1.389(5) .
C28 H28 0.9500 .
C29 C30 1.382(5) .
C29 H29 0.9500 .
C30 H30 0.9500 .

loop_
_geom_hbond_atom_site_label_D
_geom_hbond_atom_site_label_H
_geom_hbond_atom_site_label_A
_geom_hbond_distance_DH
_geom_hbond_distance_HA
_geom_hbond_distance_DA
_geom_hbond_angle_DHA
_geom_hbond_site_symmetry_A
N6 H6N O1 0.94 2.08 2.992(3) 164 4_675

loop_
_platon_squeeze_void_nr
_platon_squeeze_void_average_x
_platon_squeeze_void_average_y
_platon_squeeze_void_average_z
_platon_squeeze_void_volume
_platon_squeeze_void_count_electrons
_platon_squeeze_void_content
1 0.000 0.000 0.000 554 153 ' '
2 -0.500 0.500 0.500 554 153 ' '
